data_2003907
loop_
_publ_author_name
'Elmali, A.'
'\"Ozbey, S.'
'Kendi, E.'
'Kabak, M.'
'Elerman, Y.'

_publ_section_title <i>N</i>,<i>N</i>'-[Dithiobis(<i>o</i>-phenylene)]bis(2-hydroxy-1-naphthaldimine)
_journal_issue 9
_journal_name_full 'Acta Crystallographica Section C'
_journal_page_first 1878
_journal_page_last 1880
_journal_paper_doi 10.1107/S010827019500285X
_journal_volume 51
_journal_year 1995
_chemical_compound_source 'crystallized from acetonitrile'
_chemical_formula_sum 'C34 H24 N2 O2 S2'
_chemical_formula_weight 556.67
_chemical_name_systematic
;
 ?
;
_space_group_IT_number 2
_symmetry_cell_setting triclinic
_symmetry_space_group_name_Hall '-P 1'
_symmetry_space_group_name_H-M 'P -1'
_audit_creation_method SHELXL
_cell_angle_alpha 78.93(2)
_cell_angle_beta 82.280(10)
_cell_angle_gamma 86.13(2)
_cell_formula_units_Z 2
_cell_length_a 8.6560(10)
_cell_length_b 11.810(10)
_cell_length_c 13.5210(10)
_cell_measurement_reflns_used 25
_cell_measurement_temperature 293(2)
_cell_measurement_theta_max 12.80
_cell_measurement_theta_min 2.55
_cell_volume 1343.0(12)
_computing_cell_refinement 'Enraf-Nonius SDP-Plus Structure Determination Package'
_computing_data_collection 'Enraf-Nonius SDP-Plus Structure Determination Package (Frenz, 1985)'
_computing_data_reduction 'Enraf-Nonius SDP-Plus Structure Determination Package'
_computing_molecular_graphics 'PLUTO (Motherwell & Clegg, 1978)'
_computing_publication_material SHELXL93
_computing_structure_refinement 'SHELXL93 (Sheldrick, 1993)'
_computing_structure_solution 'SHELXS86 (Sheldrick, 1985)'
_diffrn_ambient_temperature 293(2)
_diffrn_measurement_device 'Enraf-Nonius CAD4'
_diffrn_measurement_method \q/2\q
_diffrn_radiation_monochromator graphite
_diffrn_radiation_source 'fine-focus sealed tube'
_diffrn_radiation_type MoK\a
_diffrn_radiation_wavelength .71069
_diffrn_reflns_av_R_equivalents .036
_diffrn_reflns_av_sigmaI/netI 0.0441
_diffrn_reflns_limit_h_max 8
_diffrn_reflns_limit_h_min -08
_diffrn_reflns_limit_k_max 11
_diffrn_reflns_limit_k_min -011
_diffrn_reflns_limit_l_max 13
_diffrn_reflns_limit_l_min 0
_diffrn_reflns_number 3267
_diffrn_reflns_theta_max 20.56
_diffrn_reflns_theta_min 2.38
_diffrn_standards_decay_% 1.8
_diffrn_standards_interval_time 120
_diffrn_standards_number 3
_exptl_absorpt_coefficient_mu .234
_exptl_absorpt_correction_T_max .987
_exptl_absorpt_correction_T_min .849
_exptl_absorpt_correction_type 'empirical, \y scans'
_exptl_crystal_colour black
_exptl_crystal_density_diffrn 1.377
_exptl_crystal_density_meas 1.38
_exptl_crystal_density_method 'pycnometric methods'
_exptl_crystal_description needle
_exptl_crystal_F_000 580
_exptl_crystal_size_max .15
_exptl_crystal_size_mid .10
_exptl_crystal_size_min .05
_refine_diff_density_max .350
_refine_diff_density_min -0.346
_refine_ls_extinction_method none
_refine_ls_goodness_of_fit_all 2.828
_refine_ls_goodness_of_fit_obs 3.051
_refine_ls_hydrogen_treatment 'H atoms: located geometrically with fixed U~iso~'
_refine_ls_matrix_type full
_refine_ls_number_parameters 361
_refine_ls_number_reflns 2679
_refine_ls_number_restraints 0
_refine_ls_restrained_S_all 2.828
_refine_ls_restrained_S_obs 3.051
_refine_ls_R_factor_all 0.0509
_refine_ls_R_factor_obs .0459
_refine_ls_shift/esd_max -0.099
_refine_ls_shift/esd_mean 0.016
_refine_ls_structure_factor_coef Fsqd
_refine_ls_weighting_details 'w = 1/[\s^2^(Fo^2^)]'
_refine_ls_weighting_scheme calc
_refine_ls_wR_factor_all .1159
_refine_ls_wR_factor_obs .1141
_reflns_number_observed 2291
_reflns_number_total 2679
_reflns_observed_criterion >2sigma(I)
_cod_data_source_file jz1033.cif
_cod_data_source_block I
_cod_depositor_comments
;
The following automatic conversions were performed:

'_refine_ls_weighting_scheme' value 'calc w = 1/[\s^2^(Fo^2^)]' was
changed to 'calc'. New tag '_refine_ls_weighting_details' was
created. The value of the new tag was set to 'w = 1/[\s^2^(Fo^2^)]'.

Automatic conversion script
Id: cif_fix_values 3143 2015-03-26 13:38:13Z robertas 
;
_cod_original_cell_volume 1343.0(2)
_cod_database_code 2003907

loop_
_symmetry_equiv_pos_as_xyz
'x, y, z'
'-x, -y, -z'

loop_
_atom_site_aniso_label
_atom_site_aniso_U_11
_atom_site_aniso_U_22
_atom_site_aniso_U_33
_atom_site_aniso_U_12
_atom_site_aniso_U_13
_atom_site_aniso_U_23
S(1) 0.0570(10) 0.0620(10) 0.0800(10) -0.0050(10) -0.0290(10) -0.0350(10)
S(2) 0.0850(10) 0.0360(10) 0.0710(10) -0.0090(10) -0.0240(10) -0.0190(10)
O(1) 0.069(3) 0.076(4) 0.093(4) -0.025(3) -0.011(3) -0.039(3)
O(2) 0.087(4) 0.054(3) 0.091(4) -0.020(3) -0.028(3) -0.041(3)
N(1) 0.053(4) 0.038(3) 0.052(4) -0.005(3) -0.022(3) -0.004(3)
N(2) 0.047(3) 0.059(4) 0.033(3) -0.005(3) -0.002(3) -0.003(3)
C(1) 0.061(5) 0.056(5) 0.061(5) -0.002(4) -0.013(4) -0.008(4)
C(2) 0.064(5) 0.067(5) 0.055(5) -0.001(4) -0.003(4) -0.013(4)
C(3) 0.070(5) 0.076(6) 0.067(5) -0.011(4) -0.012(4) -0.005(5)
C(4) 0.062(5) 0.049(4) 0.045(4) 0.015(4) -0.017(4) -0.014(3)
C(5) 0.058(5) 0.056(5) 0.053(4) -0.001(4) -0.014(4) -0.007(4)
C(6) 0.069(5) 0.064(5) 0.066(5) 0.000(4) -0.010(4) -0.010(4)
C(7) 0.068(5) 0.060(5) 0.062(5) 0.000(4) -0.012(4) -0.009(4)
C(8) 0.059(4) 0.042(4) 0.048(4) -0.003(3) -0.014(3) -0.006(3)
C(9) 0.058(5) 0.047(4) 0.055(5) 0.003(4) -0.014(4) -0.008(4)
C(10) 0.050(4) 0.046(4) 0.045(4) 0.005(3) -0.011(3) -0.009(3)
C(11) 0.041(4) 0.042(4) 0.041(4) 0.001(3) -0.008(3) -0.006(3)
C(12) 0.069(5) 0.042(4) 0.042(4) 0.004(4) -0.010(4) -0.008(3)
C(13) 0.044(4) 0.061(5) 0.065(5) -0.007(4) -0.011(4) -0.010(4)
C(14) 0.062(5) 0.070(5) 0.066(5) -0.005(4) 0.000(4) -0.021(4)
C(15) 0.046(5) 0.074(5) 0.076(6) -0.007(4) -0.003(4) -0.005(4)
C(16) 0.073(5) 0.052(5) 0.043(4) -0.002(4) -0.004(4) -0.008(3)
C(17) 0.050(4) 0.044(4) 0.052(4) -0.004(3) -0.011(3) -0.006(3)
C(18) 0.050(4) 0.047(4) 0.042(4) -0.001(3) -0.004(3) -0.001(3)
C(19) 0.060(5) 0.051(5) 0.049(4) -0.007(4) -0.009(4) -0.010(4)
C(20) 0.060(5) 0.054(5) 0.053(4) 0.002(4) -0.014(4) -0.010(4)
C(21) 0.059(5) 0.050(5) 0.060(5) -0.003(4) -0.002(4) -0.014(4)
C(22) 0.061(5) 0.052(5) 0.051(5) 0.001(4) -0.007(4) -0.009(4)
C(23) 0.053(4) 0.044(4) 0.050(4) -0.010(3) 0.003(4) -0.012(4)
C(24) 0.050(4) 0.058(5) 0.066(5) -0.007(4) -0.006(4) -0.021(4)
C(25) 0.047(4) 0.053(5) 0.048(4) -0.003(3) -0.010(3) -0.004(4)
C(26) 0.049(4) 0.054(5) 0.061(5) -0.006(4) -0.015(4) -0.012(4)
C(27) 0.044(4) 0.051(5) 0.060(5) -0.006(3) -0.012(3) -0.016(4)
C(28) 0.053(5) 0.061(5) 0.058(5) -0.003(4) -0.012(4) -0.010(4)
C(29) 0.050(4) 0.047(5) 0.050(4) -0.003(3) -0.010(3) -0.007(4)
C(30) 0.055(5) 0.066(5) 0.049(4) 0.001(4) -0.016(4) -0.007(4)
C(31) 0.053(5) 0.054(5) 0.052(5) -0.002(4) -0.013(4) -0.012(4)
C(32) 0.051(5) 0.066(5) 0.072(5) -0.002(4) -0.009(4) -0.014(4)
C(33) 0.061(5) 0.065(5) 0.072(6) -0.001(4) -0.006(4) -0.009(4)
C(34) 0.045(4) 0.051(5) 0.056(5) -0.005(4) -0.005(3) -0.009(4)

loop_
_atom_site_label
_atom_site_occupancy
_atom_site_fract_x
_atom_site_fract_y
_atom_site_fract_z
_atom_site_U_iso_or_equiv
_atom_site_thermal_displace_type
_atom_site_calc_flag
_atom_site_type_symbol
S(1) 1 .3430(2) .3660(2) .63140(10) .0610(6) Uani d S
S(2) 1 .2982(2) .27460(10) .52560(10) .0611(6) Uani d S
O(1) 1 .2506(5) .4345(4) .8802(4) .075(2) Uani d O
H(01) 1 .3119 .4323 .8287 .100 Uiso calc H
O(2) 1 .1009(5) .2637(4) .3310(3) .072(2) Uani d O
H(02) 1 .1469 .2284 .3775 .100 Uiso calc H
N(1) 1 .4985(6) .4795(4) .7497(4) .0470(10) Uani d N
N(2) 1 .1967(6) .0902(4) .4493(4) .0470(10) Uani d N
C(1) 1 .2891(8) .5189(6) .9260(5) .059(2) Uani d C
C(2) 1 .1975(8) .5387(6) 1.0163(5) .062(2) Uani d C
H(2) 1 .1129 .4929 1.0429 .100 Uiso calc H
C(3) 1 .2303(8) .6240(7) 1.0658(5) .071(2) Uani d C
H(3) 1 .1666 .6371 1.1239 .100 Uiso calc H
C(4) 1 .3626(8) .6921(5) 1.0276(5) .051(2) Uani d C
C(5) 1 .3933(8) .7825(6) 1.0787(5) .055(2) Uani d C
H(5) 1 .3288 .7970 1.1361 .100 Uiso calc H
C(6) 1 .5190(8) .8457(6) 1.0406(5) .066(2) Uani d C
H(6) 1 .5405 .9029 1.0749 .100 Uiso calc H
C(7) 1 .6196(8) .8317(6) .9532(5) .064(2) Uani d C
H(7) 1 .7032 .8795 .9304 .100 Uiso calc H
C(8) 1 .5939(7) .7460(5) .9008(5) .050(2) Uani d C
H(8) 1 .6615 .7338 .8440 .100 Uiso calc H
C(9) 1 .4586(7) .6757(5) .9366(5) .053(2) Uani d C
C(10) 1 .4226(7) .5857(5) .8831(4) .047(2) Uani d C
C(11) 1 .5286(7) .5608(5) .7955(4) .041(2) Uani d C
H(11) 1 .6173 .6032 .7726 .100 Uiso calc H
C(12) 1 .6130(8) .4480(5) .6722(5) .051(2) Uani d C
C(13) 1 .7750(7) .4617(6) .6596(5) .056(2) Uani d C
H(13) 1 .8183 .4996 .7029 .100 Uiso calc H
C(14) 1 .8668(8) .4207(6) .5862(6) .066(2) Uani d C
H(14) 1 .9734 .4304 .5813 .100 Uiso calc H
C(15) 1 .8161(8) .3659(6) .5179(5) .067(2) Uani d C
H(15) 1 .8842 .3416 .4661 .100 Uiso calc H
C(16) 1 .6560(8) .3479(5) .5297(5) .056(2) Uani d C
H(16) 1 .6174 .3101 .4844 .100 Uiso calc H
C(17) 1 .5519(7) .3843(5) .6067(5) .049(2) Uani d C
C(18) 1 .3357(7) .1268(5) .5812(4) .047(2) Uani d C
C(19) 1 .4187(7) .0923(6) .6638(5) .053(2) Uani d C
H(19) 1 .4581 .1475 .6931 .100 Uiso calc H
C(20) 1 .4425(7) -.0208(6) .7016(5) .055(2) Uani d C
H(20) 1 .4980 -0.0431 .7570 .100 Uiso calc H
C(21) 1 .3853(8) -0.1035(6) .6588(5) .056(2) Uani d C
H(21) 1 .4027 -0.1814 .6848 .100 Uiso calc H
C(22) 1 .3025(7) -.0705(6) .5774(5) .055(2) Uani d C
H(22) 1 .2622 -0.1276 .5506 .100 Uiso calc H
C(23) 1 .2760(7) .0457(5) .5327(5) .049(2) Uani d C
C(24) 1 .1545(7) .0229(6) .3935(5) .057(2) Uani d C
H(24) 1 .1744 -0.0564 .4107 .100 Uiso calc H
C(25) 1 .0781(7) .0682(6) .3060(5) .050(2) Uani d C
C(26) 1 .0229(7) -.0126(6) .2532(5) .054(2) Uani d C
C(27) 1 .0344(7) -0.1310(6) .2777(5) .050(2) Uani d C
H(27) 1 .0862 -0.1647 .3327 .100 Uiso calc H
C(28) 1 -.0265(7) -0.2023(6) .2249(5) .057(2) Uani d C
H(28) 1 -0.0223 -0.2820 .2464 .100 Uiso calc H
C(29) 1 -.0934(7) -0.1534(5) .1404(5) .049(2) Uani d C
H(29) 1 -0.1295 -0.2001 .1010 .100 Uiso calc H
C(30) 1 -0.1076(7) -.0378(6) .1134(5) .056(2) Uani d C
H(30) 1 -0.1558 -0.0066 .0562 .100 Uiso calc H
C(31) 1 -.0528(7) .0374(6) .1681(5) .052(2) Uani d C
C(32) 1 -.0713(7) .1585(6) .1385(5) .062(2) Uani d C
H(32) 1 -0.1174 .1883 .0802 .100 Uiso calc H
C(33) 1 -.0244(8) .2320(6) .1919(5) .067(2) Uani d C
H(33) 1 -0.0427 .3112 .1727 .100 Uiso calc H
C(34) 1 .0535(7) .1870(6) .2778(5) .051(2) Uani d C

loop_
_atom_type_symbol
_atom_type_description
_atom_type_scat_source
_atom_type_scat_dispersion_real
_atom_type_scat_dispersion_imag
C C 'International Tables Vol C Tables 4.2.6.8 and 6.1.1.4' .0033 .0016
H H 'International Tables Vol C Tables 4.2.6.8 and 6.1.1.4' .0000 .0000
O O 'International Tables Vol C Tables 4.2.6.8 and 6.1.1.4' .0106 .0060
N N 'International Tables Vol C Tables 4.2.6.8 and 6.1.1.4' .0061 .0033
S S 'International Tables Vol C Tables 4.2.6.8 and 6.1.1.4' .1246 .1234

loop_
_geom_angle_atom_site_label_1
_geom_angle_atom_site_label_2
_geom_angle_atom_site_label_3
_geom_angle
_geom_angle_publ_flag
C(17) S(1) S(2) 104.3(2) yes
C(18) S(2) S(1) 104.7(2) yes
C(11) N(1) C(12) 118.5(5) yes
C(24) N(2) C(23) 120.8(6) yes
O(1) C(1) C(10) 119.6(6) yes
O(1) C(1) C(2) 119.1(6) yes
C(10) C(1) C(2) 121.3(6) ?
C(3) C(2) C(1) 121.6(7) ?
C(2) C(3) C(4) 119.6(7) ?
C(9) C(4) C(3) 120.8(6) ?
C(9) C(4) C(5) 120.1(6) ?
C(3) C(4) C(5) 119.0(6) ?
C(6) C(5) C(4) 117.6(6) ?
C(5) C(6) C(7) 124.8(7) ?
C(6) C(7) C(8) 119.6(6) ?
C(7) C(8) C(9) 118.6(6) ?
C(4) C(9) C(8) 119.2(6) ?
C(4) C(9) C(10) 119.5(6) ?
C(8) C(9) C(10) 121.3(6) ?
C(1) C(10) C11) 122.9(6) ?
C(1) C(10) C(9) 117.0(6) ?
C(11) C(10) C(9) 119.9(6) ?
N(1) C(11) C(10) 119.8(5) yes
C(13) C(12) N(1) 128.2(6) yes
C(13) C(12) C(17) 118.0(6) ?
N(1) C(12) C(17) 113.5(6) yes
C(14) C(13) C(12) 120.4(6) ?
C(13) C(14) C(15) 124.8(7) ?
C(14) C(15) C(16) 116.5(7) ?
C(17) C(16) C(15) 122.6(6) ?
C(16) C(17) C(12) 117.6(6) ?
C(16) C(17) S(1) 127.3(5) yes
C(12) C(17) S(1) 115.0(5) yes
C(19) C(18) C(23) 121.9(6) ?
C(19) C(18) S(2) 123.7(5) yes
C(23) C(18) S(2) 114.4(5) yes
C(20) C(19) C(18) 120.4(6) ?
C(19) C(20) C(21) 120.4(6) ?
C(22) C(21) C(20) 119.8(6) ?
C(21) C(22) C(23) 122.8(6) ?
N(2) C(23) C(22) 128.4(6) yes
N(2) C(23) C(18) 116.9(6) yes
C(22) C(23) C(18) 114.7(6) ?
N(2) C(24) C(25) 121.2(6) yes
C(34) C(25) C(26) 122.5(6) ?
C(34) C(25) C(24) 119.6(6) ?
C(26) C(25) C(24) 117.8(6) ?
C(27) C(26) C(31) 117.8(6) ?
C(27) C(26) C(25) 127.1(6) ?
C(31) C(26) C(25) 115.1(6) ?
C(26) C(27) C(28) 123.3(6) ?
C(29) C(28) C(27) 118.4(6) ?
C(30) C(29) C(28) 120.3(6) ?
C(29) C(30) C(31) 122.7(6) ?
C(32) C(31) C(30) 121.3(6) ?
C(32) C(31) C(26) 121.4(6) ?
C(30) C(31) C(26) 117.3(6) ?
C(33) C(32) C(31) 122.2(7) ?
C(32) C(33) C(34) 119.0(7) ?
O(2) C(34) C(25) 122.3(6) yes
O(2) C(34) C(33) 118.1(6) yes
C(25) C(34) C(33) 119.6(6) ?

loop_
_geom_bond_atom_site_label_1
_geom_bond_atom_site_label_2
_geom_bond_distance
_geom_bond_publ_flag
S(1) S(2) 2.041(2) yes
S(1) C(17) 1.814(6) yes
S(2) C(18) 1.790(6) yes
O(1) C(1) 1.352(7) yes
O(2) C(34) 1.373(7) yes
N(1) C(11) 1.295(7) yes
N(1) C(12) 1.428(7) yes
N(2) C(24) 1.296(7) yes
N(2) C(23) 1.396(7) yes
C(1) C(10) 1.436(8) yes
C(1) C(2) 1.413(9) yes
C(2) C(3) 1.375(9) yes
C(3) C(4) 1.426(9) yes
C(4) C(9) 1.426(8) yes
C(4) C(5) 1.435(8) yes
C(5) C(6) 1.348(8) yes
C(6) C(7) 1.401(9) yes
C(7) C(8) 1.387(8) yes
C(8) C(9) 1.457(8) yes
C(9) C(10) 1.466(8) yes
C(10) C(11) 1.462(8) yes
C(12) C(13) 1.406(8) yes
C(12) C(17) 1.436(8) yes
C(13) C(14) 1.331(9) yes
C(14) C(15) 1.356(9) yes
C(15) C(16) 1.400(8) yes
C(16) C(17) 1.397(8) yes
C(18) C(19) 1.390(8) yes
C(18) C(23) 1.419(8) yes
C(19) C(20) 1.347(8) yes
C(20) C(21) 1.377(8) yes
C(21) C(22) 1.373(8) yes
C(22) C(23) 1.406(8) yes
C(24) C(25) 1.430(8) yes
C(25) C(34) 1.391(8) yes
C(25) C(26) 1.436(8) yes
C(26) C(27) 1.375(8) yes
C(26) C(31) 1.411(8) yes
C(27) C(28) 1.374(8) yes
C(28) C(29) 1.362(8) yes
C(29) C(30) 1.345(8) yes
C(30) C(31) 1.402(8) yes
C(31) C(32) 1.413(9) yes
C(32) C(33) 1.343(9) yes
C(33) C(34) 1.419(8) yes

loop_
_cod_related_entry_id
_cod_related_entry_database
_cod_related_entry_code
1 ChemSpider 21187188
